data_1533451
loop_
_publ_author_name
'Szytula, A.'
'Wawrzynska, E.'
'Duraj, R.'
'Hernandez-Velasco, J.'
'Venturini, G.'
'Penc, B.'

_publ_section_title
;
 Magnetic structure of Nd Mn2-x Fex Ge2 (x = 0.1 and 0.15) compounds
;
_journal_name_full 'Journal of Alloys Compd.'
_journal_page_first 21
_journal_page_last 24
_journal_volume 377
_journal_year 2004
_chemical_formula_sum 'Fe0.15 Ge2 Mn1.85 Nd'
_chemical_name_systematic 'Nd (Mn1.85 Fe0.15) Ge2'
_space_group_IT_number 139
_symmetry_space_group_name_Hall '-I 4 2'
_symmetry_space_group_name_H-M 'I 4/m m m'
_cell_angle_alpha 90
_cell_angle_beta 90
_cell_angle_gamma 90
_cell_formula_units_Z 2
_cell_length_a 4.094
_cell_length_b 4.094
_cell_length_c 10.909
_cell_volume 182.844
_citation_journal_id_ASTM JALCEU
_cod_data_source_file Szytula_JALCEU_2004_1535.cif
_cod_data_source_block Fe0.15Ge2Mn1.85Nd1
_cod_original_cell_volume 182.8439
_cod_original_formula_sum 'Fe0.15 Ge2 Mn1.85 Nd1'
_cod_database_code 1533451

loop_
_symmetry_equiv_pos_as_xyz
x,y,z
-y,x,z
-x,-y,z
y,-x,z
x,-y,-z
y,x,-z
-x,y,-z
-y,-x,-z
-x,-y,-z
y,-x,-z
x,y,-z
-y,x,-z
-x,y,z
-y,-x,z
x,-y,z
y,x,z
x+1/2,y+1/2,z+1/2
-y+1/2,x+1/2,z+1/2
-x+1/2,-y+1/2,z+1/2
y+1/2,-x+1/2,z+1/2
x+1/2,-y+1/2,-z+1/2
y+1/2,x+1/2,-z+1/2
-x+1/2,y+1/2,-z+1/2
-y+1/2,-x+1/2,-z+1/2
-x+1/2,-y+1/2,-z+1/2
y+1/2,-x+1/2,-z+1/2
x+1/2,y+1/2,-z+1/2
-y+1/2,x+1/2,-z+1/2
-x+1/2,y+1/2,z+1/2
-y+1/2,-x+1/2,z+1/2
x+1/2,-y+1/2,z+1/2
y+1/2,x+1/2,z+1/2

loop_
_atom_site_label
_atom_site_type_symbol
_atom_site_fract_x
_atom_site_fract_y
_atom_site_fract_z
_atom_site_occupancy
_atom_site_U_iso_or_equiv
Nd1 Nd 0 0 0 1 0.0
Fe1 Fe 0 0.5 0.25 0.075 0.0
Ge1 Ge 0 0 0.381 1 0.0
Mn1 Mn 0 0.5 0.25 0.925 0.0
